data_7235488
loop_
_publ_author_name
'Seijas, Julio A.'
'Crecente-Campo, Jos\'e'
'Fe\'as, Xes\'us'
'V\'azquez-Tato, M. Pilar'

_publ_section_title
;
 Microwave assisted synthesis, crystal structure and modelling of
 cytotoxic dehydroacetic acid enamine: a natural alkaloid from Fusarium
 incarnatum (HKI0504)
;
_journal_issue 33
_journal_name_full 'RSC Adv.'
_journal_page_first 17054
_journal_paper_doi 10.1039/C4RA00582A
_journal_volume 4
_journal_year 2014
_chemical_formula_sum 'C16 H18 N2 O6'
_chemical_formula_weight 334.32
_space_group_crystal_system triclinic
_space_group_IT_number 2
_space_group_name_Hall '-P 1'
_space_group_name_H-M_alt 'P -1'
_atom_sites_solution_hydrogens mixed
_audit_creation_method SHELXL-2012
_cell_angle_alpha 92.24(2)
_cell_angle_beta 98.98(2)
_cell_angle_gamma 111.168(19)
_cell_formula_units_Z 2
_cell_length_a 6.650(3)
_cell_length_b 8.898(4)
_cell_length_c 13.970(6)
_cell_measurement_temperature 100(2)
_cell_volume 757.3(6)
_computing_structure_refinement 'SHELXL-2012 (Sheldrick, 2012)'
_diffrn_ambient_temperature 100(2)
_diffrn_measured_fraction_theta_full 0.945
_diffrn_measured_fraction_theta_max 0.943
_diffrn_radiation_type MoK\a
_diffrn_radiation_wavelength 0.71069
_diffrn_reflns_av_unetI/netI 0.1380
_diffrn_reflns_Laue_measured_fraction_full 0.945
_diffrn_reflns_Laue_measured_fraction_max 0.943
_diffrn_reflns_limit_h_max 7
_diffrn_reflns_limit_h_min -8
_diffrn_reflns_limit_k_max 10
_diffrn_reflns_limit_k_min -10
_diffrn_reflns_limit_l_max 16
_diffrn_reflns_limit_l_min 0
_diffrn_reflns_number 3506
_diffrn_reflns_point_group_measured_fraction_full 0.945
_diffrn_reflns_point_group_measured_fraction_max 0.943
_diffrn_reflns_theta_full 25.250
_diffrn_reflns_theta_max 25.346
_diffrn_reflns_theta_min 1.484
_exptl_absorpt_coefficient_mu 0.113
_exptl_crystal_density_diffrn 1.466
_exptl_crystal_F_000 352
_exptl_crystal_size_max 0.530
_exptl_crystal_size_mid 0.030
_exptl_crystal_size_min 0.030
_refine_diff_density_max 0.316
_refine_diff_density_min -0.316
_refine_diff_density_rms 0.080
_refine_ls_extinction_method none
_refine_ls_goodness_of_fit_ref 0.997
_refine_ls_hydrogen_treatment mixed
_refine_ls_matrix_type full
_refine_ls_number_parameters 234
_refine_ls_number_reflns 3506
_refine_ls_number_restraints 3
_refine_ls_restrained_S_all 0.998
_refine_ls_R_factor_all 0.1713
_refine_ls_R_factor_gt 0.0706
_refine_ls_shift/su_max 0.000
_refine_ls_shift/su_mean 0.000
_refine_ls_structure_factor_coef Fsqd
_refine_ls_weighting_details
;
 w=1/[\s^2^(Fo^2^)+(0.0842P)^2^]
 where P=(Fo^2^+2Fc^2^)/3
;
_refine_ls_weighting_scheme calc
_refine_ls_wR_factor_gt 0.1431
_refine_ls_wR_factor_ref 0.1889
_reflns_Friedel_coverage 0.000
_reflns_number_gt 1756
_reflns_number_total 3506
_reflns_threshold_expression 'I > 2\s(I)'
_cod_data_source_file c4ra00582a2.cif
_cod_data_source_block twin5
_cod_database_code 7235488
_shelx_space_group_comment
;
The symmetry employed for this shelxl refinement is uniquely defined
by the following loop, which should always be used as a source of
symmetry information in preference to the above space-group names.
They are only intended as comments.
;
_shelx_estimated_absorpt_t_min 0.942
_shelx_estimated_absorpt_t_max 0.997
_shelxl_version_number 2012-9

loop_
_space_group_symop_operation_xyz
'x, y, z'
'-x, -y, -z'

loop_
_atom_site_label
_atom_site_type_symbol
_atom_site_fract_x
_atom_site_fract_y
_atom_site_fract_z
_atom_site_U_iso_or_equiv
_atom_site_adp_type
_atom_site_occupancy
_atom_site_site_symmetry_order
_atom_site_calc_flag
_atom_site_refinement_flags_posn
_atom_site_refinement_flags_adp
O1 O 0.3141(8) 0.9967(4) 0.1984(2) 0.0225(9) Uani 1 1 d . .
C2 C 0.2254(12) 0.8295(6) 0.1790(4) 0.0175(13) Uani 1 1 d . .
C3 C 0.2028(11) 0.7325(6) 0.2587(4) 0.0175(12) Uani 1 1 d . .
C4 C 0.2680(10) 0.8094(6) 0.3578(4) 0.0142(12) Uani 1 1 d . .
C5 C 0.3651(10) 0.9848(6) 0.3691(4) 0.0189(13) Uani 1 1 d . .
H5 H 0.4178 1.0403 0.4328 0.023 Uiso 1 1 calc R U
C6 C 0.3826(11) 1.0706(6) 0.2925(4) 0.0172(13) Uani 1 1 d . .
O20 O 0.1736(8) 0.7847(4) 0.0914(3) 0.0251(9) Uani 1 1 d . .
C30 C 0.1133(11) 0.5610(6) 0.2398(4) 0.0192(13) Uani 1 1 d . .
N31 N 0.0851(11) 0.4716(5) 0.3124(3) 0.0226(12) Uani 1 1 d D .
H31A H 0.041(11) 0.363(6) 0.303(4) 0.027 Uiso 1 1 d . U
H31B H 0.113(11) 0.530(5) 0.370(2) 0.027 Uiso 1 1 d D U
C32 C 0.0470(12) 0.4739(6) 0.1401(4) 0.0348(17) Uani 1 1 d . .
H32A H -0.0006 0.3570 0.1445 0.052 Uiso 1 1 calc R U
H32B H 0.1720 0.5089 0.1061 0.052 Uiso 1 1 calc R U
H32C H -0.0741 0.4985 0.1039 0.052 Uiso 1 1 calc R U
O40 O 0.2548(7) 0.7329(4) 0.4314(3) 0.0221(9) Uani 1 1 d . .
C60 C 0.4778(11) 1.2482(6) 0.2949(4) 0.0279(15) Uani 1 1 d . .
H60A H 0.5363 1.2963 0.3625 0.042 Uiso 1 1 calc R U
H60B H 0.3640 1.2876 0.2666 0.042 Uiso 1 1 calc R U
H60C H 0.5964 1.2789 0.2571 0.042 Uiso 1 1 calc R U
O1B O 0.6815(7) 0.6434(4) 0.3058(2) 0.0222(9) Uani 1 1 d . .
C2B C 0.6652(13) 0.6798(7) 0.2083(4) 0.0222(13) Uani 1 1 d . .
C3B C 0.7364(11) 0.8463(6) 0.1901(4) 0.0149(12) Uani 1 1 d . .
C4B C 0.8176(12) 0.9701(6) 0.2700(4) 0.0162(12) Uani 1 1 d . .
C5B C 0.8181(10) 0.9179(6) 0.3666(4) 0.0160(13) Uani 1 1 d . .
H5B H 0.8652 0.9972 0.4212 0.019 Uiso 1 1 calc R U
C6B C 0.7548(11) 0.7620(6) 0.3814(4) 0.0161(13) Uani 1 1 d . .
O20B O 0.5945(9) 0.5595(4) 0.1500(3) 0.0351(11) Uani 1 1 d . .
C30B C 0.7229(12) 0.8834(6) 0.0912(4) 0.0184(12) Uani 1 1 d . .
N31B N 0.7839(12) 1.0359(6) 0.0741(3) 0.0281(13) Uani 1 1 d D .
H31C H 0.845(12) 1.100(5) 0.131(2) 0.034 Uiso 1 1 d D U
H31D H 0.807(10) 1.052(6) 0.012(2) 0.034 Uiso 1 1 d D U
C32B C 0.6384(12) 0.7616(6) 0.0039(4) 0.0292(15) Uani 1 1 d . .
H32D H 0.6327 0.8170 -0.0551 0.044 Uiso 1 1 calc R U
H32E H 0.4908 0.6859 0.0076 0.044 Uiso 1 1 calc R U
H32F H 0.7361 0.7018 0.0019 0.044 Uiso 1 1 calc R U
O40B O 0.8877(8) 1.1189(4) 0.2603(2) 0.0217(9) Uani 1 1 d . .
C60B C 0.7509(11) 0.6911(7) 0.4758(4) 0.0277(15) Uani 1 1 d . .
H60D H 0.8040 0.7783 0.5294 0.042 Uiso 1 1 calc R U
H60E H 0.8457 0.6282 0.4817 0.042 Uiso 1 1 calc R U
H60F H 0.6004 0.6201 0.4788 0.042 Uiso 1 1 calc R U

loop_
_atom_site_aniso_label
_atom_site_aniso_U_11
_atom_site_aniso_U_22
_atom_site_aniso_U_33
_atom_site_aniso_U_23
_atom_site_aniso_U_13
_atom_site_aniso_U_12
O1 0.026(3) 0.018(2) 0.020(2) 0.0059(17) -0.002(3) 0.005(3)
C2 0.013(4) 0.020(3) 0.019(3) 0.003(3) 0.000(4) 0.006(4)
C3 0.015(4) 0.018(3) 0.018(3) 0.003(2) 0.006(4) 0.003(4)
C4 0.008(4) 0.018(3) 0.017(3) 0.008(3) 0.005(4) 0.004(4)
C5 0.015(4) 0.022(3) 0.018(3) 0.001(3) 0.001(4) 0.007(4)
C6 0.012(4) 0.020(3) 0.017(3) -0.002(3) -0.005(4) 0.006(4)
O20 0.036(3) 0.021(2) 0.018(2) 0.0025(18) 0.002(3) 0.013(3)
C30 0.016(4) 0.019(3) 0.023(3) 0.002(3) 0.003(4) 0.007(4)
N31 0.033(4) 0.014(3) 0.023(3) 0.006(2) 0.006(4) 0.010(4)
C32 0.057(5) 0.014(3) 0.023(3) 0.000(3) 0.008(5) 0.001(5)
O40 0.029(3) 0.015(2) 0.023(2) 0.0059(17) 0.008(3) 0.009(3)
C60 0.028(4) 0.019(3) 0.036(4) 0.005(3) 0.018(4) 0.003(4)
O1B 0.024(3) 0.019(2) 0.021(2) 0.0039(17) 0.004(3) 0.005(3)
C2B 0.030(5) 0.023(3) 0.016(3) 0.005(3) 0.001(5) 0.014(5)
C3B 0.015(4) 0.015(3) 0.019(3) 0.005(2) 0.006(4) 0.010(4)
C4B 0.013(4) 0.016(3) 0.019(3) 0.007(2) 0.006(4) 0.005(4)
C5B 0.016(4) 0.010(3) 0.017(3) 0.000(2) 0.000(4) 0.000(4)
C6B 0.012(4) 0.018(3) 0.016(3) 0.000(3) -0.005(4) 0.006(4)
O20B 0.056(3) 0.015(2) 0.024(2) 0.0002(19) -0.003(4) 0.006(3)
C30B 0.019(4) 0.013(3) 0.024(3) 0.007(2) 0.006(5) 0.006(4)
N31B 0.036(4) 0.025(3) 0.015(3) 0.006(2) 0.005(4) 0.000(4)
C32B 0.045(5) 0.024(3) 0.018(3) -0.003(3) 0.013(5) 0.010(5)
O40B 0.027(3) 0.015(2) 0.023(2) 0.0066(17) 0.009(3) 0.006(3)
C60B 0.028(4) 0.028(3) 0.026(4) 0.007(3) 0.010(4) 0.007(4)

loop_
_atom_type_symbol
_atom_type_description
_atom_type_scat_dispersion_real
_atom_type_scat_dispersion_imag
_atom_type_scat_source
C C 0.0033 0.0016 'International Tables Vol C Tables 4.2.6.8 and 6.1.1.4'
H H 0.0000 0.0000 'International Tables Vol C Tables 4.2.6.8 and 6.1.1.4'
N N 0.0061 0.0033 'International Tables Vol C Tables 4.2.6.8 and 6.1.1.4'
O O 0.0106 0.0060 'International Tables Vol C Tables 4.2.6.8 and 6.1.1.4'

loop_
_geom_angle_atom_site_label_1
_geom_angle_atom_site_label_2
_geom_angle_atom_site_label_3
_geom_angle
C6 O1 C2 121.4(4)
O20 C2 O1 112.7(4)
O20 C2 C3 128.3(5)
O1 C2 C3 118.9(4)
C30 C3 C2 119.5(5)
C30 C3 C4 120.5(5)
C2 C3 C4 119.9(4)
O40 C4 C3 123.8(5)
O40 C4 C5 120.0(5)
C3 C4 C5 116.2(4)
C6 C5 C4 121.8(5)
C6 C5 H5 119.1
C4 C5 H5 119.1
C5 C6 O1 121.7(5)
C5 C6 C60 126.7(5)
O1 C6 C60 111.6(4)
N31 C30 C3 119.8(5)
N31 C30 C32 116.7(5)
C3 C30 C32 123.4(5)
C30 N31 H31A 122(3)
C30 N31 H31B 113(3)
H31A N31 H31B 125(5)
C30 C32 H32A 109.5
C30 C32 H32B 109.5
H32A C32 H32B 109.5
C30 C32 H32C 109.5
H32A C32 H32C 109.5
H32B C32 H32C 109.5
C6 C60 H60A 109.5
C6 C60 H60B 109.5
H60A C60 H60B 109.5
C6 C60 H60C 109.5
H60A C60 H60C 109.5
H60B C60 H60C 109.5
C6B O1B C2B 121.5(4)
O20B C2B O1B 112.8(5)
O20B C2B C3B 128.8(5)
O1B C2B C3B 118.3(5)
C4B C3B C30B 121.9(5)
C4B C3B C2B 119.8(5)
C30B C3B C2B 118.3(5)
O40B C4B C3B 123.7(5)
O40B C4B C5B 119.4(5)
C3B C4B C5B 116.9(5)
C6B C5B C4B 122.0(5)
C6B C5B H5B 119.0
C4B C5B H5B 119.0
C5B C6B O1B 121.4(5)
C5B C6B C60B 127.9(5)
O1B C6B C60B 110.7(4)
N31B C30B C3B 118.6(5)
N31B C30B C32B 116.2(5)
C3B C30B C32B 125.2(5)
C30B N31B H31C 110(3)
C30B N31B H31D 113(3)
H31C N31B H31D 131(5)
C30B C32B H32D 109.5
C30B C32B H32E 109.5
H32D C32B H32E 109.5
C30B C32B H32F 109.5
H32D C32B H32F 109.5
H32E C32B H32F 109.5
C6B C60B H60D 109.5
C6B C60B H60E 109.5
H60D C60B H60E 109.5
C6B C60B H60F 109.5
H60D C60B H60F 109.5
H60E C60B H60F 109.5

loop_
_geom_bond_atom_site_label_1
_geom_bond_atom_site_label_2
_geom_bond_distance
O1 C6 1.377(6)
O1 C2 1.385(6)
C2 O20 1.227(6)
C2 C3 1.429(7)
C3 C30 1.420(7)
C3 C4 1.448(6)
C4 O40 1.253(5)
C4 C5 1.449(7)
C5 C6 1.334(7)
C5 H5 0.9500
C6 C60 1.472(6)
C30 N31 1.308(7)
C30 C32 1.488(7)
N31 H31A 0.90(5)
N31 H31B 0.89(2)
C32 H32A 0.9800
C32 H32B 0.9800
C32 H32C 0.9800
C60 H60A 0.9800
C60 H60B 0.9800
C60 H60C 0.9800
O1B C6B 1.360(6)
O1B C2B 1.409(6)
C2B O20B 1.216(6)
C2B C3B 1.430(7)
C3B C4B 1.426(7)
C3B C30B 1.430(7)
C4B O40B 1.256(5)
C4B C5B 1.445(7)
C5B C6B 1.331(7)
C5B H5B 0.9500
C6B C60B 1.484(7)
C30B N31B 1.312(6)
C30B C32B 1.490(7)
N31B H31C 0.90(2)
N31B H31D 0.91(2)
C32B H32D 0.9800
C32B H32E 0.9800
C32B H32F 0.9800
C60B H60D 0.9800
C60B H60E 0.9800
C60B H60F 0.9800

loop_
_geom_hbond_atom_site_label_D
_geom_hbond_atom_site_label_H
_geom_hbond_atom_site_label_A
_geom_hbond_distance_DH
_geom_hbond_distance_HA
_geom_hbond_distance_DA
_geom_hbond_angle_DHA
_geom_hbond_site_symmetry_A
N31 H31B O40 0.89(2) 1.81(4) 2.582(6) 143(5) .
N31 H31A O40B 0.90(5) 2.06(5) 2.941(6) 168(6) 1_445
N31B H31C O40B 0.90(2) 1.78(3) 2.589(6) 148(5) .
N31B H31D O20 0.91(2) 2.08(4) 2.854(6) 143(5) 2_675

loop_
_geom_torsion_atom_site_label_1
_geom_torsion_atom_site_label_2
_geom_torsion_atom_site_label_3
_geom_torsion_atom_site_label_4
_geom_torsion
C6 O1 C2 O20 -179.9(7)
C6 O1 C2 C3 0.7(10)
O20 C2 C3 C30 1.0(13)
O1 C2 C3 C30 -179.6(7)
O20 C2 C3 C4 -178.0(8)
O1 C2 C3 C4 1.3(11)
C30 C3 C4 O40 1.5(11)
C2 C3 C4 O40 -179.5(7)
C30 C3 C4 C5 177.7(7)
C2 C3 C4 C5 -3.2(10)
O40 C4 C5 C6 179.8(7)
C3 C4 C5 C6 3.4(10)
C4 C5 C6 O1 -1.6(12)
C4 C5 C6 C60 -180.0(7)
C2 O1 C6 C5 -0.6(11)
C2 O1 C6 C60 178.0(6)
C2 C3 C30 N31 -177.6(7)
C4 C3 C30 N31 1.4(11)
C2 C3 C30 C32 2.2(12)
C4 C3 C30 C32 -178.7(7)
C6B O1B C2B O20B -179.2(7)
C6B O1B C2B C3B 2.5(10)
O20B C2B C3B C4B -179.1(9)
O1B C2B C3B C4B -1.1(11)
O20B C2B C3B C30B 1.1(14)
O1B C2B C3B C30B 179.1(7)
C30B C3B C4B O40B -1.9(12)
C2B C3B C4B O40B 178.3(8)
C30B C3B C4B C5B 178.4(7)
C2B C3B C4B C5B -1.4(11)
O40B C4B C5B C6B -177.0(7)
C3B C4B C5B C6B 2.7(10)
C4B C5B C6B O1B -1.4(11)
C4B C5B C6B C60B 178.7(7)
C2B O1B C6B C5B -1.3(10)
C2B O1B C6B C60B 178.6(6)
C4B C3B C30B N31B -1.2(11)
C2B C3B C30B N31B 178.7(8)
C4B C3B C30B C32B -179.4(8)
C2B C3B C30B C32B 0.4(11)
